data_2233588
loop_
_publ_author_name
'Kawamoto, Keisuke'
'Shibahara, Takashi'

_publ_section_title
;
 Trichlorido{2-dimethoxymethyl-4-methyl-6-[(quinolin-8-yl)iminomethyl]phenolato-\k^3^<i>N</i>,<i>N</i>',<i>O</i>^1^}tin(IV)
;
_journal_coeditor_code PK2385
_journal_issue 2
_journal_name_full 'Acta Crystallographica Section E'
_journal_page_first m208
_journal_paper_doi 10.1107/S1600536812002528
_journal_volume 68
_journal_year 2012
_chemical_formula_iupac '[Sn (C20 H19 N2 O3) Cl3]'
_chemical_formula_moiety 'C20 H19 Cl3 N2 O3 Sn'
_chemical_formula_sum 'C20 H19 Cl3 N2 O3 Sn'
_chemical_formula_weight 560.43
_chemical_name_systematic
;
Trichlorido{2-dimethoxymethyl-4-methyl-6-[(quinolin-8-
yl)iminomethyl]phenolato-\k^3^<i>N</i>,<i>N</i>',<i>O</i>^1^}tin(IV)
;
_space_group_IT_number 2
_symmetry_cell_setting triclinic
_symmetry_space_group_name_Hall '-P 1'
_symmetry_space_group_name_H-M 'P -1'
_atom_sites_solution_hydrogens geom
_atom_sites_solution_primary direct
_atom_sites_solution_secondary difmap
_cell_angle_alpha 72.300(13)
_cell_angle_beta 79.10(3)
_cell_angle_gamma 89.89(3)
_cell_formula_units_Z 2
_cell_length_a 7.213(5)
_cell_length_b 11.786(8)
_cell_length_c 13.197(8)
_cell_measurement_reflns_used 3411
_cell_measurement_temperature 93
_cell_measurement_theta_max 30.03
_cell_measurement_theta_min 3.02
_cell_volume 1047.7(12)
_computing_cell_refinement 'CrystalClear (Rigaku, 2007)'
_computing_data_collection 'CrystalClear (Rigaku, 2007)'
_computing_data_reduction 'CrystalClear (Rigaku, 2007)'
_computing_molecular_graphics 'CrystalStructure (Rigaku, 2010)'
_computing_publication_material 'CrystalStructure (Rigaku, 2010)'
_computing_structure_refinement 'SHELXL97 (Sheldrick, 2008)'
_computing_structure_solution 'SIR2004 (Burla <i>et al.</i>, 2005)'
_diffrn_ambient_temperature 93
_diffrn_detector_area_resol_mean 7.314
_diffrn_measured_fraction_theta_full 0.971
_diffrn_measured_fraction_theta_max 0.971
_diffrn_measurement_device_type 'Rigaku Mercury70'
_diffrn_measurement_method \w
_diffrn_radiation_type 'Mo K\a'
_diffrn_radiation_wavelength 0.71070
_diffrn_reflns_av_R_equivalents 0.0203
_diffrn_reflns_limit_h_max 10
_diffrn_reflns_limit_h_min -10
_diffrn_reflns_limit_k_max 16
_diffrn_reflns_limit_k_min -16
_diffrn_reflns_limit_l_max 18
_diffrn_reflns_limit_l_min -18
_diffrn_reflns_number 15965
_diffrn_reflns_theta_full 30.07
_diffrn_reflns_theta_max 30.06
_diffrn_standards_number 0
_exptl_absorpt_coefficient_mu 1.626
_exptl_absorpt_correction_T_max 0.836
_exptl_absorpt_correction_T_min 0.779
_exptl_absorpt_correction_type multi-scan
_exptl_absorpt_process_details '(<i>REQAB</i>; Rigaku, 1998)'
_exptl_crystal_colour Orange
_exptl_crystal_density_diffrn 1.777
_exptl_crystal_density_method 'not measured'
_exptl_crystal_description block
_exptl_crystal_F_000 556.00
_exptl_crystal_size_max 0.230
_exptl_crystal_size_mid 0.220
_exptl_crystal_size_min 0.110
_refine_diff_density_max 1.510
_refine_diff_density_min -1.240
_refine_ls_extinction_method none
_refine_ls_goodness_of_fit_ref 1.044
_refine_ls_hydrogen_treatment constr
_refine_ls_number_parameters 292
_refine_ls_number_reflns 5989
_refine_ls_number_restraints 0
_refine_ls_R_factor_gt 0.0415
_refine_ls_shift/su_max 0.001
_refine_ls_structure_factor_coef Fsqd
_refine_ls_weighting_details 'w = 1/[\s^2^(Fo^2^)+(0.0376P)^2^+3.6120P] where P=(Fo^2^+2Fc^2^)/3'
_refine_ls_weighting_scheme calc
_refine_ls_wR_factor_ref 0.1010
_reflns_number_gt 5512
_reflns_number_total 5989
_reflns_threshold_expression F^2^>2\s(F^2^)
_cod_data_source_file pk2385.cif
_cod_data_source_block I
_cod_original_cell_volume 1047.5(13)
_cod_database_code 2233588
_cod_database_fobs_code 2233588

loop_
_symmetry_equiv_pos_site_id
_symmetry_equiv_pos_as_xyz
1 +X,+Y,+Z
2 -X,-Y,-Z

loop_
_atom_site_type_symbol
_atom_site_label
_atom_site_fract_x
_atom_site_fract_y
_atom_site_fract_z
_atom_site_U_iso_or_equiv
_atom_site_adp_type
_atom_site_calc_flag
_atom_site_refinement_flags
_atom_site_occupancy
_atom_site_symmetry_multiplicity
Sn Sn(1) 0.07267(3) 0.182356(18) 0.625513(16) 0.02282(7) Uani d . 1.0 2
Cl Cl(1) -0.16518(12) 0.22042(7) 0.51208(7) 0.03006(17) Uani d . 1.0 2
Cl Cl(2) 0.32132(14) 0.15729(8) 0.72856(8) 0.03575(19) Uani d . 1.0 2
Cl Cl(3) 0.00261(13) -0.02600(8) 0.67936(7) 0.03285(18) Uani d . 1.0 2
O O(1) -0.1098(4) 0.2240(2) 0.74212(19) 0.0276(5) Uani d . 1.0 2
O O(2) -0.4558(3) 0.21297(19) 1.02744(18) 0.0231(5) Uani d . 1.0 2
O O(3) -0.2056(4) 0.1011(2) 0.97814(19) 0.0246(5) Uani d . 1.0 2
N N(1) 0.1674(4) 0.3725(3) 0.5581(2) 0.0215(5) Uani d . 1.0 2
N N(2) 0.2821(4) 0.1915(3) 0.4789(3) 0.0240(5) Uani d . 1.0 2
C C(1) -0.1026(5) 0.3198(3) 0.7750(3) 0.0210(6) Uani d . 1.0 2
C C(2) -0.2156(5) 0.3123(3) 0.8775(3) 0.0206(6) Uani d . 1.0 2
C C(3) -0.2263(5) 0.4110(3) 0.9135(3) 0.0223(6) Uani d . 1.0 2
C C(4) -0.1290(5) 0.5215(3) 0.8520(3) 0.0234(6) Uani d . 1.0 2
C C(5) -0.0184(5) 0.5282(3) 0.7533(3) 0.0232(6) Uani d . 1.0 2
C C(6) 0.0000(5) 0.4288(3) 0.7132(3) 0.0215(6) Uani d . 1.0 2
C C(7) 0.1235(5) 0.4495(3) 0.6099(3) 0.0227(6) Uani d . 1.0 2
C C(8) 0.2986(5) 0.4024(3) 0.4576(3) 0.0223(6) Uani d . 1.0 2
C C(9) 0.3711(5) 0.5165(3) 0.3962(3) 0.0259(6) Uani d . 1.0 2
C C(10) 0.4961(5) 0.5361(4) 0.2956(3) 0.0278(7) Uani d . 1.0 2
C C(11) 0.5496(5) 0.4427(4) 0.2568(3) 0.0290(7) Uani d . 1.0 2
C C(12) 0.4818(5) 0.3242(4) 0.3181(3) 0.0264(7) Uani d . 1.0 2
C C(13) 0.5331(5) 0.2226(4) 0.2848(3) 0.0318(8) Uani d . 1.0 2
C C(14) 0.4610(6) 0.1114(4) 0.3480(3) 0.0322(8) Uani d . 1.0 2
C C(15) 0.3317(5) 0.0988(3) 0.4450(3) 0.0284(7) Uani d . 1.0 2
C C(16) 0.3541(5) 0.3044(3) 0.4182(3) 0.0229(6) Uani d . 1.0 2
C C(21) -0.3243(5) 0.1943(3) 0.9417(3) 0.0209(6) Uani d . 1.0 2
C C(22) -0.5839(5) 0.1104(3) 1.0820(3) 0.0277(7) Uani d . 1.0 2
C C(23) -0.0791(6) 0.1254(4) 1.0415(4) 0.0346(8) Uani d . 1.0 2
C C(41) -0.1489(6) 0.6271(3) 0.8946(3) 0.0311(7) Uani d . 1.0 2
H H(1) -0.3956 0.1656 0.8899 0.0251 Uiso calc R 1.0 2
H H(3) -0.3008 0.4055 0.9811 0.0267 Uiso calc R 1.0 2
H H(5) 0.0457 0.5973 0.7146 0.0278 Uiso calc R 1.0 2
H H(7) 0.1751 0.5318 0.5771 0.0273 Uiso calc R 1.0 2
H H(9) 0.3360 0.5838 0.4169 0.0310 Uiso calc R 1.0 2
H H(10) 0.5339 0.6126 0.2570 0.0333 Uiso calc R 1.0 2
H H(11) 0.6299 0.4556 0.1892 0.0348 Uiso calc R 1.0 2
H H(13) 0.6057 0.2385 0.2185 0.0382 Uiso calc R 1.0 2
H H(14) 0.4973 0.0435 0.3280 0.0387 Uiso calc R 1.0 2
H H(15) 0.2692 0.0223 0.4854 0.0340 Uiso calc R 1.0 2
H H(22A) -0.5124 0.0414 1.1115 0.0415 Uiso calc R 1.0 2
H H(22B) -0.6531 0.0938 1.0304 0.0415 Uiso calc R 1.0 2
H H(22C) -0.6736 0.1259 1.1413 0.0415 Uiso calc R 1.0 2
H H(23A) -0.1522 0.1403 1.1063 0.0520 Uiso calc R 1.0 2
H H(23B) 0.0041 0.1959 0.9983 0.0520 Uiso calc R 1.0 2
H H(23C) -0.0026 0.0567 1.0634 0.0520 Uiso calc R 1.0 2
H H(41A) -0.2017 0.6923 0.8442 0.0467 Uiso calc R 1.0 2
H H(41B) -0.0244 0.6538 0.9012 0.0467 Uiso calc R 1.0 2
H H(41C) -0.2335 0.6039 0.9659 0.0467 Uiso calc R 1.0 2

loop_
_atom_site_aniso_label
_atom_site_aniso_U_11
_atom_site_aniso_U_22
_atom_site_aniso_U_33
_atom_site_aniso_U_12
_atom_site_aniso_U_13
_atom_site_aniso_U_23
Sn(1) 0.02655(12) 0.01881(11) 0.02224(11) 0.00370(8) 0.00058(8) -0.00837(8)
Cl(1) 0.0309(4) 0.0267(4) 0.0341(4) 0.0029(3) -0.0042(3) -0.0130(3)
Cl(2) 0.0421(5) 0.0302(4) 0.0358(5) 0.0084(4) -0.0096(4) -0.0102(4)
Cl(3) 0.0382(5) 0.0279(4) 0.0325(4) 0.0000(4) -0.0018(4) -0.0125(3)
O(1) 0.0318(12) 0.0210(11) 0.0291(12) -0.0022(9) 0.0083(10) -0.0150(9)
O(2) 0.0215(11) 0.0200(10) 0.0275(11) -0.0003(8) 0.0030(9) -0.0116(9)
O(3) 0.0255(11) 0.0207(10) 0.0301(12) 0.0047(9) -0.0053(9) -0.0116(9)
N(1) 0.0207(12) 0.0181(11) 0.0227(12) 0.0018(9) 0.0004(10) -0.0046(9)
N(2) 0.0248(13) 0.0240(13) 0.0233(12) 0.0056(10) -0.0009(10) -0.0098(10)
C(1) 0.0198(13) 0.0189(13) 0.0258(14) 0.0030(11) -0.0024(11) -0.0104(11)
C(2) 0.0210(14) 0.0201(13) 0.0220(13) 0.0040(11) -0.0030(11) -0.0091(11)
C(3) 0.0210(14) 0.0227(14) 0.0237(14) 0.0036(11) -0.0019(11) -0.0095(11)
C(4) 0.0222(14) 0.0196(13) 0.0320(16) 0.0049(11) -0.0053(12) -0.0133(12)
C(5) 0.0217(14) 0.0176(13) 0.0306(15) 0.0023(11) -0.0031(12) -0.0093(12)
C(6) 0.0199(14) 0.0184(13) 0.0270(14) 0.0046(11) -0.0022(11) -0.0095(11)
C(7) 0.0199(14) 0.0202(14) 0.0264(14) 0.0037(11) -0.0030(11) -0.0056(11)
C(8) 0.0200(14) 0.0228(14) 0.0224(14) 0.0051(11) -0.0017(11) -0.0060(11)
C(9) 0.0220(15) 0.0271(16) 0.0264(15) 0.0040(12) -0.0025(12) -0.0067(12)
C(10) 0.0209(15) 0.0316(17) 0.0257(15) -0.0004(13) -0.0032(12) -0.0022(13)
C(11) 0.0212(15) 0.0399(19) 0.0225(15) 0.0030(13) -0.0015(12) -0.0065(13)
C(12) 0.0220(15) 0.0369(17) 0.0211(14) 0.0052(13) -0.0037(11) -0.0104(13)
C(13) 0.0283(17) 0.044(2) 0.0242(15) 0.0100(15) -0.0007(13) -0.0153(15)
C(14) 0.0365(19) 0.0353(18) 0.0289(17) 0.0123(15) -0.0043(14) -0.0172(14)
C(15) 0.0320(17) 0.0274(16) 0.0269(15) 0.0093(13) -0.0035(13) -0.0117(13)
C(16) 0.0195(14) 0.0278(15) 0.0211(13) 0.0076(12) -0.0030(11) -0.0076(12)
C(21) 0.0188(13) 0.0199(13) 0.0245(14) 0.0041(11) -0.0013(11) -0.0093(11)
C(22) 0.0238(15) 0.0247(15) 0.0335(17) -0.0019(12) 0.0049(13) -0.0137(13)
C(23) 0.0349(19) 0.0319(18) 0.047(2) 0.0103(15) -0.0187(16) -0.0195(16)
C(41) 0.0338(18) 0.0229(15) 0.0400(19) 0.0008(13) -0.0019(15) -0.0178(14)

loop_
_atom_type_symbol
_atom_type_description
_atom_type_scat_dispersion_real
_atom_type_scat_dispersion_imag
_atom_type_scat_source
C C 0.0033 0.0016
;
International Tables for Crystallography
(1992, Vol. C, Tables 4.2.6.8 and 6.1.1.4)
;
H H 0.0000 0.0000
;
International Tables for Crystallography
(1992, Vol. C, Table 6.1.1.4)
;
N N 0.0061 0.0033
;
International Tables for Crystallography
(1992, Vol. C, Tables 4.2.6.8 and 6.1.1.4)
;
O O 0.0106 0.0060
;
International Tables for Crystallography
(1992, Vol. C, Tables 4.2.6.8 and 6.1.1.4)
;
Cl Cl 0.1484 0.1585
;
International Tables for Crystallography
(1992, Vol. C, Tables 4.2.6.8 and 6.1.1.4)
;
Sn Sn -0.6537 1.4246
;
International Tables for Crystallography
(1992, Vol. C, Tables 4.2.6.8 and 6.1.1.4)
;

loop_
_geom_angle_atom_site_label_1
_geom_angle_atom_site_label_2
_geom_angle_atom_site_label_3
_geom_angle
_geom_angle_publ_flag
Cl1 Sn1 Cl2 175.84(3) no
Cl1 Sn1 Cl3 91.63(4) no
Cl1 Sn1 O1 89.63(10) no
Cl1 Sn1 N1 88.80(9) no
Cl1 Sn1 N2 87.42(10) no
Cl2 Sn1 Cl3 91.91(5) no
Cl2 Sn1 O1 91.92(10) no
Cl2 Sn1 N1 87.40(9) no
Cl2 Sn1 N2 90.04(10) no
Cl3 Sn1 O1 99.80(8) no
Cl3 Sn1 N1 172.30(8) no
Cl3 Sn1 N2 96.15(9) no
O1 Sn1 N1 87.89(11) no
O1 Sn1 N2 163.86(10) no
N1 Sn1 N2 76.19(11) no
Sn1 O1 C1 128.15(19) no
C21 O2 C22 111.3(3) no
C21 O3 C23 114.7(3) no
Sn1 N1 C7 123.33(19) no
Sn1 N1 C8 114.4(3) no
C7 N1 C8 122.0(3) no
Sn1 N2 C15 124.7(2) no
Sn1 N2 C16 114.7(3) no
C15 N2 C16 120.5(3) no
O1 C1 C2 116.5(3) no
O1 C1 C6 124.9(3) no
C2 C1 C6 118.6(3) no
C1 C2 C3 119.8(3) no
C1 C2 C21 117.3(3) no
C3 C2 C21 122.9(3) no
C2 C3 C4 122.7(3) no
C3 C4 C5 117.4(4) no
C3 C4 C41 120.3(3) no
C5 C4 C41 122.2(3) no
C4 C5 C6 122.2(3) no
C1 C6 C5 119.4(3) no
C1 C6 C7 125.2(4) no
C5 C6 C7 115.5(3) no
N1 C7 C6 127.1(3) no
N1 C8 C9 125.4(4) no
N1 C8 C16 115.5(3) no
C9 C8 C16 119.1(3) no
C8 C9 C10 120.5(4) no
C9 C10 C11 120.9(3) no
C10 C11 C12 120.5(3) no
C11 C12 C13 124.0(3) no
C11 C12 C16 118.8(4) no
C13 C12 C16 117.2(3) no
C12 C13 C14 120.5(4) no
C13 C14 C15 119.1(4) no
N2 C15 C14 121.9(3) no
N2 C16 C8 119.1(3) no
N2 C16 C12 120.7(4) no
C8 C16 C12 120.3(3) no
O2 C21 O3 112.4(3) no
O2 C21 C2 108.0(3) no
O3 C21 C2 113.1(3) no
C2 C3 H3 119.462 no
C4 C3 H3 117.886 no
C4 C5 H5 117.907 no
C6 C5 H5 119.889 no
N1 C7 H7 119.449 no
C6 C7 H7 113.472 no
C8 C9 H9 122.470 no
C10 C9 H9 116.978 no
C9 C10 H10 116.927 no
C11 C10 H10 122.110 no
C10 C11 H11 121.166 no
C12 C11 H11 118.342 no
C12 C13 H13 115.150 no
C14 C13 H13 124.102 no
C13 C14 H14 121.206 no
C15 C14 H14 119.693 no
N2 C15 H15 118.475 no
C14 C15 H15 119.436 no
O2 C21 H1 110.026 no
O3 C21 H1 104.487 no
C2 C21 H1 108.782 no
O2 C22 H22A 109.469 no
O2 C22 H22B 109.470 no
O2 C22 H22C 109.471 no
H22A C22 H22B 109.473 no
H22A C22 H22C 109.468 no
H22B C22 H22C 109.476 no
O3 C23 H23A 109.471 no
O3 C23 H23B 109.472 no
O3 C23 H23C 109.474 no
H23A C23 H23B 109.469 no
H23A C23 H23C 109.474 no
H23B C23 H23C 109.469 no
C4 C41 H41A 109.468 no
C4 C41 H41B 109.471 no
C4 C41 H41C 109.471 no
H41A C41 H41B 109.469 no
H41A C41 H41C 109.478 no
H41B C41 H41C 109.469 no

loop_
_geom_bond_atom_site_label_1
_geom_bond_atom_site_label_2
_geom_bond_distance
_geom_bond_publ_flag
Sn1 Cl1 2.4382(16) no
Sn1 Cl2 2.4143(17) no
Sn1 Cl3 2.3660(19) no
Sn1 O1 2.008(3) no
Sn1 N1 2.201(3) no
Sn1 N2 2.192(3) no
O1 C1 1.332(5) no
O2 C21 1.404(4) no
O2 C22 1.434(4) no
O3 C21 1.415(4) no
O3 C23 1.432(6) no
N1 C7 1.297(5) no
N1 C8 1.421(4) no
N2 C15 1.326(6) no
N2 C16 1.370(4) no
C1 C2 1.418(5) no
C1 C6 1.415(4) no
C2 C3 1.381(5) no
C2 C21 1.517(4) no
C3 C4 1.412(4) no
C4 C5 1.373(5) no
C4 C41 1.511(6) no
C5 C6 1.421(6) no
C6 C7 1.432(5) no
C8 C9 1.385(5) no
C8 C16 1.431(6) no
C9 C10 1.411(5) no
C10 C11 1.374(6) no
C11 C12 1.417(5) no
C12 C13 1.422(6) no
C12 C16 1.416(5) no
C13 C14 1.363(5) no
C14 C15 1.402(5) no
C3 H3 0.934 no
C5 H5 0.893 no
C7 H7 0.976 no
C9 H9 0.934 no
C10 H10 0.903 no
C11 H11 0.937 no
C13 H13 0.895 no
C14 H14 0.938 no
C15 H15 0.958 no
C21 H1 1.059 no
C22 H22A 0.980 no
C22 H22B 0.980 no
C22 H22C 0.980 no
C23 H23A 0.980 no
C23 H23B 0.980 no
C23 H23C 0.980 no
C41 H41A 0.980 no
C41 H41B 0.980 no
C41 H41C 0.980 no

loop_
_geom_contact_atom_site_label_1
_geom_contact_atom_site_label_2
_geom_contact_distance
_geom_contact_site_symmetry_2
_geom_contact_publ_flag
Sn1 C6 3.443(4) . no
Cl3 C15 3.440(4) . no
O1 O3 2.954(4) . no
O1 C7 3.004(4) . no
O1 C21 2.712(4) . no
O2 C3 2.718(4) . no
O2 C23 2.923(5) . no
O3 C1 3.072(4) . no
O3 C3 3.499(5) . no
O3 C22 2.830(5) . no
N1 C1 3.032(5) . no
N2 C13 2.767(5) . no
C1 C4 2.847(6) . no
C2 C5 2.790(5) . no
C2 C23 2.899(5) . no
C3 C6 2.780(5) . no
C3 C23 3.538(5) . no
C7 C9 2.917(5) . no
C8 C11 2.820(5) . no
C9 C12 2.818(6) . no
C10 C16 2.797(5) . no
C12 C15 2.767(5) . no
C14 C16 2.763(6) . no
C22 C23 3.575(6) . no
Cl3 C15 3.406(5) 2_556 no
O2 C13 3.418(6) 1_456 no
O2 C41 3.576(5) 2_467 no
O3 C22 3.289(5) 2_457 no
O3 C23 3.407(5) 2_557 no
N1 C7 3.554(5) 2_566 no
C1 C9 3.402(5) 2_566 no
C1 C10 3.439(5) 2_566 no
C2 C10 3.428(5) 2_566 no
C3 C10 3.573(6) 2_566 no
C4 C11 3.566(6) 2_566 no
C5 C11 3.372(6) 2_666 no
C6 C8 3.574(5) 2_566 no
C6 C9 3.249(6) 2_566 no
C7 N1 3.554(5) 2_566 no
C7 C7 3.585(6) 2_566 no
C7 C10 3.246(6) 2_666 no
C8 C6 3.574(5) 2_566 no
C9 C1 3.402(5) 2_566 no
C9 C6 3.249(6) 2_566 no
C9 C9 3.519(6) 2_666 no
C10 C1 3.439(5) 2_566 no
C10 C2 3.428(5) 2_566 no
C10 C3 3.573(6) 2_566 no
C10 C7 3.246(6) 2_666 no
C11 C4 3.566(6) 2_566 no
C11 C5 3.372(6) 2_666 no
C13 O2 3.418(6) 1_654 no
C13 C22 3.555(7) 1_654 no
C14 C22 3.589(6) 1_654 no
C15 Cl3 3.406(5) 2_556 no
C15 C15 3.561(6) 2_656 no
C22 O3 3.289(5) 2_457 no
C22 C13 3.555(7) 1_456 no
C22 C14 3.589(6) 1_456 no
C23 O3 3.407(5) 2_557 no
C23 C23 3.567(7) 2_557 no
C41 O2 3.576(5) 2_467 no
Sn1 H15 3.1788 . no
Cl3 H15 2.7979 . no
O1 H1 2.4890 . no
O1 H23B 3.5467 . no
O2 H3 2.3835 . no
O2 H23A 2.6315 . no
O2 H23B 3.2795 . no
O3 H22A 2.5036 . no
O3 H22B 3.1662 . no
N1 H9 2.7348 . no
N2 H14 3.2179 . no
C1 H1 2.6825 . no
C1 H3 3.2639 . no
C1 H5 3.2529 . no
C1 H7 3.3394 . no
C1 H23B 3.1049 . no
C2 H23A 3.1988 . no
C2 H23B 2.5593 . no
C3 H1 3.2644 . no
C3 H5 3.1823 . no
C3 H23A 3.5367 . no
C3 H23B 3.0662 . no
C3 H41A 3.1554 . no
C3 H41B 3.1593 . no
C3 H41C 2.5674 . no
C5 H3 3.2142 . no
C5 H7 2.4637 . no
C5 H41A 2.7804 . no
C5 H41B 2.7800 . no
C5 H41C 3.3087 . no
C7 H5 2.5358 . no
C7 H9 2.7237 . no
C8 H7 2.5553 . no
C8 H10 3.2184 . no
C9 H7 2.5905 . no
C9 H11 3.2749 . no
C11 H9 3.2400 . no
C11 H13 2.6214 . no
C12 H10 3.2507 . no
C12 H14 3.2738 . no
C13 H11 2.6807 . no
C13 H15 3.2430 . no
C15 H13 3.2149 . no
C16 H9 3.2896 . no
C16 H11 3.2760 . no
C16 H13 3.2054 . no
C16 H15 3.1978 . no
C21 H3 2.7048 . no
C21 H22A 2.5520 . no
C21 H22B 2.5528 . no
C21 H22C 3.1846 . no
C21 H23A 2.6156 . no
C21 H23B 2.6165 . no
C21 H23C 3.2261 . no
C22 H1 2.5279 . no
C22 H23A 3.2207 . no
C23 H1 3.2540 . no
C23 H3 3.5994 . no
C23 H22A 3.1568 . no
C41 H3 2.6551 . no
C41 H5 2.6417 . no
H1 H3 3.5070 . no
H1 H22A 2.8057 . no
H1 H22B 2.3138 . no
H1 H22C 3.4335 . no
H1 H23A 3.5643 . no
H1 H23B 3.5155 . no
H3 H23A 3.3418 . no
H3 H23B 3.2895 . no
H3 H41A 3.3170 . no
H3 H41B 3.3166 . no
H3 H41C 2.3288 . no
H5 H7 2.2295 . no
H5 H41A 2.7139 . no
H5 H41B 2.6993 . no
H5 H41C 3.5623 . no
H7 H9 2.1154 . no
H9 H10 2.2441 . no
H10 H11 2.3396 . no
H11 H13 2.4698 . no
H13 H14 2.3537 . no
H14 H15 2.3407 . no
H22A H23A 2.8302 . no
Cl1 H5 3.0708 2_566 no
Cl1 H7 2.8031 2_566 no
Cl1 H9 2.9307 2_566 no
Cl1 H15 2.9475 2_556 no
Cl2 H1 3.2377 1_655 no
Cl2 H10 2.9803 2_666 no
Cl2 H14 2.9259 2_656 no
Cl2 H22A 3.1499 2_557 no
Cl2 H23A 3.5919 2_557 no
Cl2 H23C 3.5506 2_557 no
Cl3 H14 3.5973 2_656 no
Cl3 H15 3.1825 2_556 no
Cl3 H22C 2.9685 2_457 no
Cl3 H23A 3.1320 2_557 no
Cl3 H23C 3.3025 2_557 no
Cl3 H41A 3.5133 1_545 no
O1 H9 3.2541 2_566 no
O2 H13 2.7444 1_456 no
O2 H41A 3.1263 2_467 no
O2 H41C 3.1164 2_467 no
O3 H22A 3.2379 2_457 no
O3 H22B 2.5561 2_457 no
O3 H23C 2.5118 2_557 no
N1 H7 3.3148 2_566 no
N1 H10 3.5888 2_666 no
C1 H9 3.2249 2_566 no
C1 H10 3.2819 2_566 no
C2 H10 3.1272 2_566 no
C3 H10 3.5113 2_566 no
C3 H41B 3.2191 2_567 no
C4 H11 3.5357 2_666 no
C5 H11 3.0592 2_666 no
C6 H9 3.2517 2_566 no
C6 H10 3.4747 2_666 no
C7 H7 3.5286 2_566 no
C7 H9 3.4348 2_566 no
C7 H10 3.2530 2_666 no
C8 H7 3.5846 2_566 no
C8 H9 3.3950 2_666 no
C9 H7 3.3861 2_666 no
C9 H9 3.4819 2_666 no
C10 H7 3.1259 2_666 no
C11 H5 3.0309 2_666 no
C11 H7 3.2990 2_666 no
C12 H5 3.4451 2_666 no
C12 H41A 3.2550 2_566 no
C13 H22C 3.0812 1_654 no
C13 H23A 3.3162 1_654 no
C13 H41A 3.1795 2_566 no
C14 H15 3.2562 2_656 no
C14 H22A 3.4349 1_654 no
C14 H22C 3.0215 1_654 no
C15 H14 3.4122 2_656 no
C15 H15 3.3697 2_656 no
C21 H10 3.4918 2_566 no
C21 H22A 3.3328 2_457 no
C21 H22B 3.3030 2_457 no
C22 H1 3.1603 2_457 no
C22 H13 3.1609 1_456 no
C22 H14 3.2658 1_456 no
C22 H22A 3.5069 2_457 no
C22 H22B 3.4792 2_457 no
C22 H23B 3.4086 1_455 no
C22 H23C 3.1561 1_455 no
C22 H41A 3.0891 2_467 no
C22 H41C 3.5326 2_467 no
C23 H13 3.5034 1_456 no
C23 H22B 3.0754 1_655 no
C23 H22C 3.4270 1_655 no
C23 H23C 2.8923 2_557 no
C23 H41B 3.0520 2_567 no
C41 H22C 3.1160 2_467 no
C41 H23A 3.4958 2_567 no
C41 H23B 3.1304 2_567 no
H1 Cl2 3.2377 1_455 no
H1 C22 3.1603 2_457 no
H1 H10 3.0369 2_566 no
H1 H22A 2.5356 2_457 no
H1 H22B 2.9587 2_457 no
H3 H11 2.9332 1_456 no
H3 H13 3.0994 1_456 no
H3 H41B 3.0192 2_567 no
H3 H41C 3.2938 2_467 no
H5 Cl1 3.0708 2_566 no
H5 C11 3.0309 2_666 no
H5 C12 3.4451 2_666 no
H5 H11 2.8481 2_666 no
H5 H13 3.5693 2_666 no
H7 Cl1 2.8031 2_566 no
H7 N1 3.3148 2_566 no
H7 C7 3.5286 2_566 no
H7 C8 3.5846 2_566 no
H7 C9 3.3861 2_666 no
H7 C10 3.1259 2_666 no
H7 C11 3.2990 2_666 no
H7 H10 3.3998 2_666 no
H9 Cl1 2.9307 2_566 no
H9 O1 3.2541 2_566 no
H9 C1 3.2249 2_566 no
H9 C6 3.2517 2_566 no
H9 C7 3.4348 2_566 no
H9 C8 3.3950 2_666 no
H9 C9 3.4819 2_666 no
H10 Cl2 2.9803 2_666 no
H10 N1 3.5888 2_666 no
H10 C1 3.2819 2_566 no
H10 C2 3.1272 2_566 no
H10 C3 3.5113 2_566 no
H10 C6 3.4747 2_666 no
H10 C7 3.2530 2_666 no
H10 C21 3.4918 2_566 no
H10 H1 3.0369 2_566 no
H10 H7 3.3998 2_666 no
H11 C4 3.5357 2_666 no
H11 C5 3.0592 2_666 no
H11 H3 2.9332 1_654 no
H11 H5 2.8481 2_666 no
H11 H41B 3.2889 2_666 no
H11 H41C 2.9130 1_654 no
H13 O2 2.7444 1_654 no
H13 C22 3.1609 1_654 no
H13 C23 3.5034 1_654 no
H13 H3 3.0994 1_654 no
H13 H5 3.5693 2_666 no
H13 H22A 3.2521 1_654 no
H13 H22C 2.9099 1_654 no
H13 H23A 2.5762 1_654 no
H13 H41A 3.2147 2_566 no
H13 H41B 3.1965 2_666 no
H14 Cl2 2.9259 2_656 no
H14 Cl3 3.5973 2_656 no
H14 C15 3.4122 2_656 no
H14 C22 3.2658 1_654 no
H14 H15 3.1470 2_656 no
H14 H22A 2.8791 1_654 no
H14 H22C 2.8675 1_654 no
H14 H23A 3.3818 1_654 no
H15 Cl1 2.9475 2_556 no
H15 Cl3 3.1825 2_556 no
H15 C14 3.2562 2_656 no
H15 C15 3.3697 2_656 no
H15 H14 3.1470 2_656 no
H15 H15 3.4444 2_656 no
H22A Cl2 3.1499 2_557 no
H22A O3 3.2379 2_457 no
H22A C14 3.4349 1_456 no
H22A C21 3.3328 2_457 no
H22A C22 3.5069 2_457 no
H22A H1 2.5356 2_457 no
H22A H13 3.2521 1_456 no
H22A H14 2.8791 1_456 no
H22A H22A 3.3440 2_457 no
H22A H22B 2.9030 2_457 no
H22B O3 2.5561 2_457 no
H22B C21 3.3030 2_457 no
H22B C22 3.4792 2_457 no
H22B C23 3.0754 1_455 no
H22B H1 2.9587 2_457 no
H22B H22A 2.9030 2_457 no
H22B H22B 3.2856 2_457 no
H22B H23B 2.7957 1_455 no
H22B H23C 2.4914 1_455 no
H22B H41A 3.4733 2_467 no
H22C Cl3 2.9685 2_457 no
H22C C13 3.0812 1_456 no
H22C C14 3.0215 1_456 no
H22C C23 3.4270 1_455 no
H22C C41 3.1160 2_467 no
H22C H13 2.9099 1_456 no
H22C H14 2.8675 1_456 no
H22C H23A 3.5648 1_455 no
H22C H23B 3.2169 1_455 no
H22C H23C 2.9647 1_455 no
H22C H41A 2.3690 2_467 no
H22C H41B 3.3694 2_467 no
H22C H41C 3.1940 2_467 no
H23A Cl2 3.5919 2_557 no
H23A Cl3 3.1320 2_557 no
H23A C13 3.3162 1_456 no
H23A C41 3.4958 2_567 no
H23A H13 2.5762 1_456 no
H23A H14 3.3818 1_456 no
H23A H22C 3.5648 1_655 no
H23A H41A 3.5024 2_567 no
H23A H41B 2.7087 2_567 no
H23B C22 3.4086 1_655 no
H23B C41 3.1304 2_567 no
H23B H22B 2.7957 1_655 no
H23B H22C 3.2169 1_655 no
H23B H23C 3.3169 2_557 no
H23B H41A 3.2986 2_567 no
H23B H41B 2.5342 2_567 no
H23B H41C 3.0848 2_567 no
H23C Cl2 3.5506 2_557 no
H23C Cl3 3.3025 2_557 no
H23C O3 2.5118 2_557 no
H23C C22 3.1561 1_655 no
H23C C23 2.8923 2_557 no
H23C H22B 2.4914 1_655 no
H23C H22C 2.9647 1_655 no
H23C H23B 3.3169 2_557 no
H23C H23C 2.4340 2_557 no
H23C H41B 3.5922 2_567 no
H41A Cl3 3.5133 1_565 no
H41A O2 3.1263 2_467 no
H41A C12 3.2550 2_566 no
H41A C13 3.1795 2_566 no
H41A C22 3.0891 2_467 no
H41A H13 3.2147 2_566 no
H41A H22B 3.4733 2_467 no
H41A H22C 2.3690 2_467 no
H41A H23A 3.5024 2_567 no
H41A H23B 3.2986 2_567 no
H41B C3 3.2191 2_567 no
H41B C23 3.0520 2_567 no
H41B H3 3.0192 2_567 no
H41B H11 3.2889 2_666 no
H41B H13 3.1965 2_666 no
H41B H22C 3.3694 2_467 no
H41B H23A 2.7087 2_567 no
H41B H23B 2.5342 2_567 no
H41B H23C 3.5922 2_567 no
H41C O2 3.1164 2_467 no
H41C C22 3.5326 2_467 no
H41C H3 3.2938 2_467 no
H41C H11 2.9130 1_456 no
H41C H22C 3.1940 2_467 no
H41C H23B 3.0848 2_567 no

loop_
_geom_torsion_atom_site_label_1
_geom_torsion_atom_site_label_2
_geom_torsion_atom_site_label_3
_geom_torsion_atom_site_label_4
_geom_torsion
_geom_torsion_publ_flag
Cl1 Sn1 O1 C1 -109.7(2) no
Cl1 Sn1 N1 C7 102.3(2) no
Cl1 Sn1 N1 C8 -84.36(17) no
Cl1 Sn1 N2 C15 -90.7(3) no
Cl1 Sn1 N2 C16 85.53(18) no
Cl2 Sn1 O1 C1 66.5(2) no
Cl2 Sn1 N1 C7 -79.4(2) no
Cl2 Sn1 N1 C8 93.95(17) no
Cl2 Sn1 N2 C15 92.6(3) no
Cl2 Sn1 N2 C16 -91.18(19) no
Cl3 Sn1 O1 C1 158.73(18) no
Cl3 Sn1 N2 C15 0.7(3) no
Cl3 Sn1 N2 C16 176.89(18) no
O1 Sn1 N1 C7 12.7(2) no
O1 Sn1 N1 C8 -174.03(19) no
N1 Sn1 O1 C1 -20.9(2) no
N1 Sn1 N2 C15 179.9(3) no
N1 Sn1 N2 C16 -3.87(18) no
N2 Sn1 N1 C7 -170.0(3) no
N2 Sn1 N1 C8 3.27(17) no
Sn1 O1 C1 C2 -162.50(17) no
Sn1 O1 C1 C6 21.2(5) no
C22 O2 C21 O3 -63.5(4) no
C22 O2 C21 C2 171.0(3) no
C23 O3 C21 O2 -66.9(3) no
C23 O3 C21 C2 55.7(4) no
Sn1 N1 C7 C6 -4.5(5) no
Sn1 N1 C8 C9 176.4(3) no
Sn1 N1 C8 C16 -2.3(4) no
C7 N1 C8 C9 -10.2(5) no
C7 N1 C8 C16 171.1(3) no
C8 N1 C7 C6 -177.3(3) no
Sn1 N2 C15 C14 177.3(2) no
Sn1 N2 C16 C8 4.0(4) no
Sn1 N2 C16 C12 -176.08(19) no
C15 N2 C16 C8 -179.6(3) no
C15 N2 C16 C12 0.3(5) no
C16 N2 C15 C14 1.3(6) no
O1 C1 C2 C3 -175.3(3) no
O1 C1 C2 C21 3.3(4) no
O1 C1 C6 C5 173.9(3) no
O1 C1 C6 C7 -5.4(5) no
C2 C1 C6 C5 -2.3(5) no
C2 C1 C6 C7 178.3(3) no
C6 C1 C2 C3 1.3(5) no
C6 C1 C2 C21 179.8(3) no
C1 C2 C3 C4 0.3(5) no
C1 C2 C21 O2 -167.6(3) no
C1 C2 C21 O3 67.5(4) no
C3 C2 C21 O2 10.9(5) no
C3 C2 C21 O3 -114.1(4) no
C21 C2 C3 C4 -178.1(3) no
C2 C3 C4 C5 -0.8(5) no
C2 C3 C4 C41 178.8(3) no
C3 C4 C5 C6 -0.2(5) no
C41 C4 C5 C6 -179.9(3) no
C4 C5 C6 C1 1.8(5) no
C4 C5 C6 C7 -178.8(3) no
C1 C6 C7 N1 -2.7(6) no
C5 C6 C7 N1 177.9(3) no
N1 C8 C9 C10 -177.8(3) no
N1 C8 C16 N2 -1.1(5) no
N1 C8 C16 C12 179.0(3) no
C9 C8 C16 N2 -179.9(3) no
C9 C8 C16 C12 0.2(5) no
C16 C8 C9 C10 0.8(5) no
C8 C9 C10 C11 -0.6(6) no
C9 C10 C11 C12 -0.7(6) no
C10 C11 C12 C13 -178.8(3) no
C10 C11 C12 C16 1.7(6) no
C11 C12 C13 C14 -179.6(4) no
C11 C12 C16 N2 178.7(3) no
C11 C12 C16 C8 -1.4(5) no
C13 C12 C16 N2 -0.9(5) no
C13 C12 C16 C8 179.0(3) no
C16 C12 C13 C14 -0.1(6) no
C12 C13 C14 C15 1.6(6) no
C13 C14 C15 N2 -2.2(6) no
